data_7251841
loop_
_publ_author_name
'Pinz\'on-Vanegas, Cristian'
'Villa-Rivera, Jorge J.'
'S\'anchez-Mendieta, V\'ictor'
'Mart\'inez-Otero, Diego'
'Barroso-Flores, Joaqu\'in'
'Vilchis-Nestor, Alfredo R.'
'Lifante-Pedrola, Gin\'es'
'Amo-Ochoa, Pilar'
'Dorazco-Gonz\'alez, Alejandro'

_publ_section_title
;
 Structural studies, thermochromic luminescent properties and
 crystal-to-crystal transformation of a double-stranded
 CuI--I-bisquinoline coordination polymer
;
_journal_issue 19
_journal_name_full 'RSC Advances'
_journal_page_first 17158
_journal_page_last 17175
_journal_paper_doi 10.1039/D6RA01043A
_journal_volume 16
_journal_year 2026
_chemical_formula_moiety 'C25 H17 Cu I N5 O2, 1.5(C0.50 H1.50 N0.50), 1.5(C0.50 H1.50 N0.50)'
_chemical_formula_sum 'C27 H23 Cu I N7 O2'
_chemical_formula_weight 667.96
_space_group_crystal_system monoclinic
_space_group_IT_number 15
_space_group_name_Hall '-C 2yc'
_space_group_name_H-M_alt 'C 1 2/c 1'
_atom_sites_solution_hydrogens mixed
_atom_sites_solution_primary direct
_atom_sites_solution_secondary difmap
_audit_creation_method SHELXL-2019/3
_audit_update_record
;
2025-09-18 deposited with the CCDC.	2026-03-26 downloaded from the CCDC.
;
_cell_angle_alpha 90
_cell_angle_beta 96.286(2)
_cell_angle_gamma 90
_cell_formula_units_Z 8
_cell_length_a 54.126(4)
_cell_length_b 11.9193(9)
_cell_length_c 7.4457(5)
_cell_measurement_reflns_used 9846
_cell_measurement_temperature 150(2)
_cell_measurement_theta_max 31.52
_cell_measurement_theta_min 2.55
_cell_volume 4774.7(6)
_computing_cell_refinement 'APEX5 v2023.9-2(Bruker, 2023)'
_computing_data_collection 'APEX5 v2023.9-2-0(Bruker, 2023)'
_computing_data_reduction 'SAINT V8.40B (Bruker, 2014)'
_computing_molecular_graphics 'SHELXLe (H\"ubschle et al, 2011)'
_computing_publication_material 'CIFTAB V 2013/2 (Sheldrick, 2013)'
_computing_structure_refinement 'SHELXL-2019/3 (Sheldrick, 2015)'
_computing_structure_solution 'SHELXS-2012 (Bruker, 2013)'
_diffrn_ambient_temperature 150(2)
_diffrn_detector_area_resol_mean 73.909836
_diffrn_measured_fraction_theta_full 0.994
_diffrn_measured_fraction_theta_max 0.966
_diffrn_measurement_device_type 'Bruker D8 Venture \k geometry diffractometer 208039-1'
_diffrn_measurement_method '\f and \w-scans'
_diffrn_radiation_monochromator 'Helios multilayer mirror'
_diffrn_radiation_type MoK\a
_diffrn_radiation_wavelength 0.71073
_diffrn_reflns_av_R_equivalents 0.0554
_diffrn_reflns_av_unetI/netI 0.0321
_diffrn_reflns_Laue_measured_fraction_full 0.994
_diffrn_reflns_Laue_measured_fraction_max 0.966
_diffrn_reflns_limit_h_max 78
_diffrn_reflns_limit_h_min -79
_diffrn_reflns_limit_k_max 17
_diffrn_reflns_limit_k_min 0
_diffrn_reflns_limit_l_max 10
_diffrn_reflns_limit_l_min 0
_diffrn_reflns_number 7721
_diffrn_reflns_point_group_measured_fraction_full 0.994
_diffrn_reflns_point_group_measured_fraction_max 0.966
_diffrn_reflns_theta_full 25.242
_diffrn_reflns_theta_max 31.537
_diffrn_reflns_theta_min 2.550
_diffrn_source 'micro-focus X-ray source'
_exptl_absorpt_coefficient_mu 2.251
_exptl_absorpt_correction_T_max 0.746247
_exptl_absorpt_correction_T_min 0.593011
_exptl_absorpt_correction_type multi-scan
_exptl_absorpt_process_details '(Sheldrick, 2012)'
_exptl_crystal_colour yellow
_exptl_crystal_density_diffrn 1.858
_exptl_crystal_description prism
_exptl_crystal_F_000 2656
_exptl_crystal_size_max 0.373
_exptl_crystal_size_mid 0.176
_exptl_crystal_size_min 0.172
_refine_diff_density_max 1.497
_refine_diff_density_min -1.831
_refine_diff_density_rms 0.203
_refine_ls_extinction_method none
_refine_ls_goodness_of_fit_ref 1.187
_refine_ls_hydrogen_treatment constr
_refine_ls_matrix_type full
_refine_ls_number_parameters 381
_refine_ls_number_reflns 7721
_refine_ls_number_restraints 76
_refine_ls_restrained_S_all 1.183
_refine_ls_R_factor_all 0.0772
_refine_ls_R_factor_gt 0.0670
_refine_ls_shift/su_max 0.000
_refine_ls_shift/su_mean 0.000
_refine_ls_structure_factor_coef Fsqd
_refine_ls_weighting_details 'w=1/[\s^2^(Fo^2^)+127.7452P] where P=(Fo^2^+2Fc^2^)/3'
_refine_ls_weighting_scheme calc
_refine_ls_wR_factor_gt 0.1504
_refine_ls_wR_factor_ref 0.1556
_reflns_Friedel_coverage 0.000
_reflns_number_gt 6875
_reflns_number_total 7721
_reflns_threshold_expression 'I > 2\s(I)'
_cod_data_source_file d6ra01043a3.cif
_cod_data_source_block 182DGA24
_cod_original_sg_symbol_H-M 'C 2/c'
_cod_database_code 7251841
_shelx_shelxl_version_number 2019/3
_shelx_space_group_comment
;
The symmetry employed for this shelxl refinement is uniquely defined
by the following loop, which should always be used as a source of
symmetry information in preference to the above space-group names.
They are only intended as comments.
;
_shelx_estimated_absorpt_t_min 0.487
_shelx_estimated_absorpt_t_max 0.698

loop_
_space_group_symop_operation_xyz
'x, y, z'
'-x, y, -z+1/2'
'x+1/2, y+1/2, z'
'-x+1/2, y+1/2, -z+1/2'
'-x, -y, -z'
'x, -y, z-1/2'
'-x+1/2, -y+1/2, -z'
'x+1/2, -y+1/2, z-1/2'

loop_
_atom_site_label
_atom_site_type_symbol
_atom_site_fract_x
_atom_site_fract_y
_atom_site_fract_z
_atom_site_U_iso_or_equiv
_atom_site_adp_type
_atom_site_occupancy
_atom_site_site_symmetry_order
_atom_site_calc_flag
_atom_site_refinement_flags_posn
_atom_site_refinement_flags_adp
_atom_site_refinement_flags_occupancy
_atom_site_disorder_assembly
_atom_site_disorder_group
I1 I 0.500000 0.27121(6) 0.250000 0.03326(19) Uani 1 2 d S T P . .
I2 I 0.500000 -0.09465(5) 0.250000 0.01961(12) Uani 1 2 d S T P . .
Cu1 Cu 0.51907(2) 0.08493(10) 0.40137(18) 0.0349(3) Uani 1 1 d . . . . .
O1 O 0.65234(9) -0.1404(4) 0.9036(7) 0.0184(10) Uani 1 1 d . . . . .
O2 O 0.73519(9) 0.2965(5) 0.7690(10) 0.0294(13) Uani 1 1 d . . . . .
N1 N 0.55512(11) 0.1141(5) 0.4977(9) 0.0194(12) Uani 1 1 d . . . . .
N2 N 0.64033(10) 0.0063(5) 0.7171(9) 0.0173(10) Uani 1 1 d . . . . .
H2 H 0.645415 0.070688 0.676657 0.021 Uiso 1 1 calc R U . . .
N3 N 0.68625(11) 0.1014(5) 0.8021(7) 0.0149(11) Uani 1 1 d . . . . .
N4 N 0.64373(12) 0.6415(5) 0.4924(9) 0.0228(12) Uani 1 1 d . . . . .
N5 N 0.69291(10) 0.3195(5) 0.7198(8) 0.0175(11) Uani 1 1 d . . . . .
H5 H 0.678968 0.280948 0.708351 0.021 Uiso 1 1 calc R U . . .
C1 C 0.70233(12) -0.0785(5) 0.8976(11) 0.0176(12) Uani 1 1 d . . . . .
H1 H 0.699162 -0.154923 0.923397 0.021 Uiso 1 1 calc R U . . .
C2 C 0.56181(13) 0.2197(6) 0.5149(11) 0.0238(15) Uani 1 1 d . . . . .
H2A H 0.549777 0.274904 0.475342 0.029 Uiso 1 1 calc R U . . .
C3 C 0.58555(13) 0.2575(6) 0.5877(11) 0.0233(15) Uani 1 1 d . . . . .
H3 H 0.589098 0.335339 0.599392 0.028 Uiso 1 1 calc R U . . .
C4 C 0.60331(13) 0.1789(6) 0.6410(10) 0.0184(12) Uani 1 1 d . . . . .
H4 H 0.619376 0.201457 0.692531 0.022 Uiso 1 1 calc R U . . .
C5 C 0.59740(12) 0.0632(5) 0.6184(9) 0.0141(11) Uani 1 1 d . . . . .
C6 C 0.57269(12) 0.0333(6) 0.5544(9) 0.0148(12) Uani 1 1 d . . . . .
C7 C 0.56575(13) -0.0813(7) 0.5405(11) 0.0219(14) Uani 1 1 d . . . . .
H7 H 0.549173 -0.101525 0.497708 0.026 Uiso 1 1 calc R U . . .
C8 C 0.58296(14) -0.1622(6) 0.5889(11) 0.0239(15) Uani 1 1 d . . . . .
H8 H 0.578019 -0.238720 0.583859 0.029 Uiso 1 1 calc R U . . .
C9 C 0.60777(13) -0.1353(6) 0.6458(11) 0.0217(14) Uani 1 1 d . . . . .
H9 H 0.619585 -0.193501 0.673062 0.026 Uiso 1 1 calc R U . . .
C10 C 0.61513(11) -0.0245(5) 0.6625(9) 0.0154(12) Uani 1 1 d . . . . .
C11 C 0.65692(12) -0.0532(5) 0.8237(9) 0.0147(11) Uani 1 1 d . . . . .
C12 C 0.68294(12) -0.0059(5) 0.8417(9) 0.0146(11) Uani 1 1 d . . . . .
C13 C 0.70959(12) 0.1416(6) 0.8217(8) 0.0130(11) Uani 1 1 d . . . . .
C14 C 0.73012(13) 0.0759(6) 0.8817(10) 0.0206(13) Uani 1 1 d . . . . .
H14 H 0.746293 0.107795 0.899571 0.025 Uiso 1 1 calc R U . . .
C15 C 0.72646(12) -0.0372(5) 0.9149(10) 0.0183(12) Uani 1 1 d . . . . .
H15 H 0.740182 -0.085246 0.948798 0.022 Uiso 1 1 calc R U . . .
C16 C 0.71399(13) 0.2612(6) 0.7661(9) 0.0162(12) Uani 1 1 d . . . . .
C17 C 0.69087(12) 0.4367(5) 0.6874(9) 0.0147(11) Uani 1 1 d . . . . .
C18 C 0.66842(13) 0.4764(5) 0.5913(8) 0.0144(12) Uani 1 1 d . . . . .
C19 C 0.64927(13) 0.4065(6) 0.5095(9) 0.0190(13) Uani 1 1 d . . . . .
H19 H 0.651128 0.327240 0.511739 0.023 Uiso 1 1 calc R U . . .
C20 C 0.62810(14) 0.4545(6) 0.4274(10) 0.0215(14) Uani 1 1 d . . . . .
H20 H 0.614912 0.409083 0.373044 0.026 Uiso 1 1 calc R U . . .
C21 C 0.62609(15) 0.5715(6) 0.4246(10) 0.0233(15) Uani 1 1 d . . . . .
H21 H 0.610984 0.603054 0.370034 0.028 Uiso 1 1 calc R U . . .
C23 C 0.66509(14) 0.5953(6) 0.5750(9) 0.0175(12) Uani 1 1 d . . . . .
C24 C 0.68433(14) 0.6685(6) 0.6446(10) 0.0208(13) Uani 1 1 d . . . . .
H24 H 0.682232 0.747417 0.632587 0.025 Uiso 1 1 calc R U . . .
C25 C 0.70589(14) 0.6258(6) 0.7291(11) 0.0224(14) Uani 1 1 d . . . . .
H25 H 0.718820 0.675458 0.774292 0.027 Uiso 1 1 calc R U . . .
C26 C 0.70935(12) 0.5086(6) 0.7506(10) 0.0177(12) Uani 1 1 d . . . . .
H26 H 0.724553 0.480226 0.809101 0.021 Uiso 1 1 calc R U . . .
N6 N 0.5664(6) 0.534(2) 0.719(5) 0.110(7) Uani 0.5 1 d D U P A 1
C27 C 0.5688(8) 0.528(3) 0.548(6) 0.109(8) Uani 0.5 1 d D U P A 1
H27A H 0.554098 0.558850 0.482582 0.163 Uiso 0.5 1 d R U P A 1
H27B H 0.570468 0.450696 0.514579 0.163 Uiso 0.5 1 d R U P A 1
H27C H 0.583072 0.569246 0.520302 0.163 Uiso 0.5 1 d R U P A 1
N7 N 0.5518(7) 0.563(2) 0.491(6) 0.111(7) Uani 0.5 1 d D U P B 2
C28 C 0.5448(8) 0.568(3) 0.651(6) 0.115(8) Uani 0.5 1 d D U P B 2
H28A H 0.558657 0.587561 0.737032 0.173 Uiso 0.5 1 d R U P B 2
H28B H 0.538382 0.496330 0.681627 0.173 Uiso 0.5 1 d R U P B 2
H28C H 0.532052 0.623830 0.652496 0.173 Uiso 0.5 1 d R U P B 2
N8 N 0.5266(8) 0.549(3) 0.379(7) 0.131(10) Uani 0.5 1 d D U P C 3
C29 C 0.5196(9) 0.597(4) 0.226(7) 0.139(12) Uani 0.5 1 d D U P C 3
H29A H 0.503357 0.628983 0.227416 0.209 Uiso 0.5 1 d R U P C 3
H29B H 0.518713 0.535149 0.142394 0.209 Uiso 0.5 1 d R U P C 3
H29C H 0.530806 0.652496 0.189500 0.209 Uiso 0.5 1 d R U P C 3
N9 N 0.5530(6) 0.469(2) 0.807(8) 0.124(8) Uani 0.5 1 d D U P D 4
C30 C 0.5355(8) 0.404(3) 0.852(7) 0.115(10) Uani 0.5 1 d D U P D 4
H30A H 0.540266 0.327157 0.844819 0.172 Uiso 0.5 1 d R U P D 4
H30B H 0.520714 0.417814 0.771742 0.172 Uiso 0.5 1 d R U P D 4
H30C H 0.532344 0.421285 0.973969 0.172 Uiso 0.5 1 d R U P D 4

loop_
_atom_site_aniso_label
_atom_site_aniso_U_11
_atom_site_aniso_U_22
_atom_site_aniso_U_33
_atom_site_aniso_U_23
_atom_site_aniso_U_13
_atom_site_aniso_U_12
I1 0.0323(4) 0.0277(3) 0.0357(4) 0.000 -0.0150(4) 0.000
I2 0.0170(2) 0.0222(3) 0.0194(2) 0.000 0.0007(4) 0.000
Cu1 0.0212(5) 0.0280(5) 0.0522(7) -0.0087(5) -0.0115(5) 0.0019(4)
O1 0.024(2) 0.0128(19) 0.018(3) 0.0040(17) 0.0007(18) -0.0015(17)
O2 0.016(2) 0.023(3) 0.049(4) 0.007(3) 0.002(2) -0.001(2)
N1 0.013(2) 0.020(3) 0.024(3) -0.002(2) -0.002(2) 0.002(2)
N2 0.015(2) 0.013(2) 0.024(3) 0.004(2) 0.002(2) 0.000(2)
N3 0.015(2) 0.014(3) 0.015(3) -0.0003(19) -0.0022(18) 0.000(2)
N4 0.029(3) 0.020(3) 0.020(3) 0.005(2) 0.003(3) 0.003(2)
N5 0.015(2) 0.013(2) 0.024(3) 0.003(2) -0.002(2) -0.0017(19)
C1 0.024(3) 0.013(2) 0.015(3) -0.003(3) 0.000(3) 0.005(2)
C2 0.017(3) 0.021(3) 0.032(4) -0.001(3) -0.006(3) 0.004(3)
C3 0.020(3) 0.018(3) 0.031(4) -0.002(3) -0.005(3) -0.001(3)
C4 0.020(3) 0.013(3) 0.021(3) -0.003(2) 0.000(2) -0.001(2)
C5 0.017(3) 0.010(2) 0.015(3) -0.001(2) 0.002(2) 0.001(2)
C6 0.013(3) 0.015(3) 0.016(3) 0.000(2) 0.002(2) 0.001(2)
C7 0.016(3) 0.024(3) 0.025(3) -0.002(3) -0.002(3) -0.008(3)
C8 0.024(3) 0.021(3) 0.026(4) 0.000(3) -0.002(3) -0.007(3)
C9 0.018(3) 0.013(3) 0.033(4) 0.003(3) -0.001(3) 0.003(2)
C10 0.012(3) 0.014(3) 0.019(3) -0.001(2) -0.002(2) 0.000(2)
C11 0.016(3) 0.014(3) 0.015(3) -0.003(2) 0.003(2) 0.001(2)
C12 0.016(3) 0.012(3) 0.015(3) 0.002(2) -0.003(2) 0.004(2)
C13 0.015(3) 0.013(3) 0.012(3) 0.001(2) 0.003(2) 0.001(2)
C14 0.015(3) 0.027(3) 0.019(3) -0.001(3) -0.002(2) 0.002(3)
C15 0.018(3) 0.019(3) 0.017(3) 0.003(3) -0.001(3) 0.005(2)
C16 0.019(3) 0.016(3) 0.013(3) -0.002(2) 0.000(2) 0.001(2)
C17 0.022(3) 0.013(3) 0.011(3) 0.000(2) 0.007(2) -0.002(2)
C18 0.020(3) 0.012(3) 0.012(3) 0.001(2) 0.003(2) 0.005(2)
C19 0.023(3) 0.015(3) 0.018(3) 0.002(2) 0.000(2) 0.001(2)
C20 0.023(3) 0.020(3) 0.020(3) 0.001(3) -0.001(3) -0.001(3)
C21 0.028(4) 0.021(3) 0.020(3) 0.004(3) -0.002(3) 0.006(3)
C23 0.026(3) 0.013(3) 0.014(3) 0.002(2) 0.005(2) 0.005(3)
C24 0.029(3) 0.014(3) 0.021(3) -0.004(3) 0.011(3) 0.000(3)
C25 0.030(4) 0.012(3) 0.026(4) -0.004(3) 0.005(3) -0.003(2)
C26 0.022(3) 0.015(3) 0.017(3) 0.000(2) 0.005(3) -0.003(2)
N6 0.096(13) 0.046(9) 0.20(2) -0.012(12) 0.064(15) -0.027(9)
C27 0.097(14) 0.040(11) 0.20(2) -0.013(14) 0.063(16) -0.007(11)
N7 0.101(14) 0.042(10) 0.20(2) -0.013(12) 0.070(15) -0.016(10)
C28 0.112(14) 0.048(10) 0.20(2) -0.012(13) 0.069(15) -0.026(10)
N8 0.126(18) 0.066(15) 0.21(3) 0.004(16) 0.065(19) 0.014(14)
C29 0.14(2) 0.072(19) 0.21(3) 0.015(19) 0.07(2) -0.006(19)
N9 0.114(14) 0.063(11) 0.20(2) -0.025(14) 0.055(16) -0.026(10)
C30 0.096(19) 0.049(14) 0.20(3) -0.048(17) 0.040(19) -0.032(13)

loop_
_atom_type_symbol
_atom_type_description
_atom_type_scat_dispersion_real
_atom_type_scat_dispersion_imag
_atom_type_scat_source
C C 0.0033 0.0016 'International Tables Vol C Tables 4.2.6.8 and 6.1.1.4'
H H 0.0000 0.0000 'International Tables Vol C Tables 4.2.6.8 and 6.1.1.4'
N N 0.0061 0.0033 'International Tables Vol C Tables 4.2.6.8 and 6.1.1.4'
O O 0.0106 0.0060 'International Tables Vol C Tables 4.2.6.8 and 6.1.1.4'
Cu Cu 0.3201 1.2651 'International Tables Vol C Tables 4.2.6.8 and 6.1.1.4'
I I -0.4742 1.8119 'International Tables Vol C Tables 4.2.6.8 and 6.1.1.4'

loop_
_geom_angle_atom_site_label_1
_geom_angle_atom_site_label_2
_geom_angle_atom_site_label_3
_geom_angle
_geom_angle_site_symmetry_1
_geom_angle_site_symmetry_3
_geom_angle_publ_flag
Cu1 I1 Cu1 66.02(5) 2_655 . ?
Cu1 I2 Cu1 67.95(5) 2_655 . ?
Cu1 I2 Cu1 101.15(4) 2_655 5_656 ?
Cu1 I2 Cu1 74.95(4) . 5_656 ?
Cu1 I2 Cu1 74.95(4) 2_655 6 ?
Cu1 I2 Cu1 101.15(4) . 6 ?
Cu1 I2 Cu1 175.42(5) 5_656 6 ?
N1 Cu1 I2 128.19(18) . . ?
N1 Cu1 I1 108.70(19) . . ?
I2 Cu1 I1 113.01(4) . . ?
N1 Cu1 Cu1 148.4(2) . 2_655 ?
I2 Cu1 Cu1 56.02(3) . 2_655 ?
I1 Cu1 Cu1 56.99(2) . 2_655 ?
N1 Cu1 I2 95.71(19) . 5_656 ?
I2 Cu1 I2 105.05(4) . 5_656 ?
I1 Cu1 I2 100.79(4) . 5_656 ?
Cu1 Cu1 I2 113.91(6) 2_655 5_656 ?
C2 N1 C6 117.6(6) . . ?
C2 N1 Cu1 116.3(5) . . ?
C6 N1 Cu1 126.0(5) . . ?
C11 N2 C10 126.3(6) . . ?
C11 N2 H2 116.8 . . ?
C10 N2 H2 116.8 . . ?
C12 N3 C13 117.8(6) . . ?
C21 N4 C23 117.2(6) . . ?
C16 N5 C17 126.8(6) . . ?
C16 N5 H5 116.6 . . ?
C17 N5 H5 116.6 . . ?
C12 C1 C15 118.6(6) . . ?
C12 C1 H1 120.7 . . ?
C15 C1 H1 120.7 . . ?
N1 C2 C3 125.0(7) . . ?
N1 C2 H2A 117.5 . . ?
C3 C2 H2A 117.5 . . ?
C4 C3 C2 118.3(7) . . ?
C4 C3 H3 120.9 . . ?
C2 C3 H3 120.9 . . ?
C3 C4 C5 119.2(6) . . ?
C3 C4 H4 120.4 . . ?
C5 C4 H4 120.4 . . ?
C6 C5 C4 118.4(6) . . ?
C6 C5 C10 118.6(6) . . ?
C4 C5 C10 123.0(6) . . ?
N1 C6 C5 121.3(6) . . ?
N1 C6 C7 118.7(6) . . ?
C5 C6 C7 120.0(6) . . ?
C8 C7 C6 119.7(6) . . ?
C8 C7 H7 120.2 . . ?
C6 C7 H7 120.2 . . ?
C7 C8 C9 121.6(7) . . ?
C7 C8 H8 119.2 . . ?
C9 C8 H8 119.2 . . ?
C10 C9 C8 120.2(6) . . ?
C10 C9 H9 119.9 . . ?
C8 C9 H9 119.9 . . ?
C9 C10 N2 121.9(6) . . ?
C9 C10 C5 119.8(6) . . ?
N2 C10 C5 118.3(6) . . ?
O1 C11 N2 125.1(6) . . ?
O1 C11 C12 120.4(6) . . ?
N2 C11 C12 114.5(6) . . ?
N3 C12 C1 123.4(6) . . ?
N3 C12 C11 119.2(5) . . ?
C1 C12 C11 117.5(6) . . ?
N3 C13 C14 122.8(6) . . ?
N3 C13 C16 118.8(6) . . ?
C14 C13 C16 118.3(6) . . ?
C15 C14 C13 118.6(6) . . ?
C15 C14 H14 120.7 . . ?
C13 C14 H14 120.7 . . ?
C14 C15 C1 118.6(6) . . ?
C14 C15 H15 120.7 . . ?
C1 C15 H15 120.7 . . ?
O2 C16 N5 126.5(7) . . ?
O2 C16 C13 119.8(6) . . ?
N5 C16 C13 113.7(6) . . ?
C26 C17 N5 121.3(6) . . ?
C26 C17 C18 121.3(6) . . ?
N5 C17 C18 117.3(6) . . ?
C19 C18 C17 124.5(6) . . ?
C19 C18 C23 117.8(6) . . ?
C17 C18 C23 117.7(6) . . ?
C20 C19 C18 119.1(6) . . ?
C20 C19 H19 120.5 . . ?
C18 C19 H19 120.5 . . ?
C19 C20 C21 119.0(7) . . ?
C19 C20 H20 120.5 . . ?
C21 C20 H20 120.5 . . ?
N4 C21 C20 124.8(7) . . ?
N4 C21 H21 117.6 . . ?
C20 C21 H21 117.6 . . ?
N4 C23 C24 118.1(6) . . ?
N4 C23 C18 122.0(7) . . ?
C24 C23 C18 120.0(6) . . ?
C25 C24 C23 119.9(7) . . ?
C25 C24 H24 120.1 . . ?
C23 C24 H24 120.1 . . ?
C24 C25 C26 121.2(7) . . ?
C24 C25 H25 119.4 . . ?
C26 C25 H25 119.4 . . ?
C17 C26 C25 119.9(6) . . ?
C17 C26 H26 120.1 . . ?
C25 C26 H26 120.1 . . ?
N6 C27 H27A 108.3 . . ?
N6 C27 H27B 109.5 . . ?
H27A C27 H27B 109.5 . . ?
N6 C27 H27C 110.6 . . ?
H27A C27 H27C 109.5 . . ?
H27B C27 H27C 109.5 . . ?
N7 C28 H28A 110.0 . . ?
N7 C28 H28B 109.2 . . ?
H28A C28 H28B 109.5 . . ?
N7 C28 H28C 109.3 . . ?
H28A C28 H28C 109.5 . . ?
H28B C28 H28C 109.5 . . ?
N8 C29 H29A 110.3 . . ?
N8 C29 H29B 102.8 . . ?
H29A C29 H29B 109.5 . . ?
N8 C29 H29C 115.0 . . ?
H29A C29 H29C 109.5 . . ?
H29B C29 H29C 109.5 . . ?
N9 C30 H30A 110.3 . . ?
N9 C30 H30B 108.6 . . ?
H30A C30 H30B 109.5 . . ?
N9 C30 H30C 109.5 . . ?
H30A C30 H30C 109.5 . . ?
H30B C30 H30C 109.5 . . ?

loop_
_geom_bond_atom_site_label_1
_geom_bond_atom_site_label_2
_geom_bond_distance
_geom_bond_site_symmetry_2
_geom_bond_publ_flag
I1 Cu1 2.6478(14) 2_655 ?
I1 Cu1 2.6478(14) . ?
I2 Cu1 2.5812(12) 2_655 ?
I2 Cu1 2.5812(12) . ?
I2 Cu1 2.8988(14) 5_656 ?
I2 Cu1 2.8988(14) 6 ?
Cu1 N1 2.034(6) . ?
Cu1 Cu1 2.885(2) 2_655 ?
O1 C11 1.236(8) . ?
O2 C16 1.220(8) . ?
N1 C2 1.311(10) . ?
N1 C6 1.387(9) . ?
N2 C11 1.335(8) . ?
N2 C10 1.427(8) . ?
N2 H2 0.8800 . ?
N3 C12 1.329(8) . ?
N3 C13 1.344(8) . ?
N4 C21 1.326(10) . ?
N4 C23 1.365(9) . ?
N5 C16 1.348(8) . ?
N5 C17 1.420(8) . ?
N5 H5 0.8800 . ?
C1 C12 1.389(8) . ?
C1 C15 1.389(9) . ?
C1 H1 0.9500 . ?
C2 C3 1.413(10) . ?
C2 H2A 0.9500 . ?
C3 C4 1.369(10) . ?
C3 H3 0.9500 . ?
C4 C5 1.422(9) . ?
C4 H4 0.9500 . ?
C5 C6 1.415(9) . ?
C5 C10 1.432(8) . ?
C6 C7 1.417(10) . ?
C7 C8 1.362(11) . ?
C7 H7 0.9500 . ?
C8 C9 1.400(10) . ?
C8 H8 0.9500 . ?
C9 C10 1.382(9) . ?
C9 H9 0.9500 . ?
C11 C12 1.509(9) . ?
C13 C14 1.392(9) . ?
C13 C16 1.511(9) . ?
C14 C15 1.388(10) . ?
C14 H14 0.9500 . ?
C15 H15 0.9500 . ?
C17 C26 1.362(9) . ?
C17 C18 1.422(9) . ?
C18 C19 1.415(9) . ?
C18 C23 1.433(9) . ?
C19 C20 1.364(9) . ?
C19 H19 0.9500 . ?
C20 C21 1.399(10) . ?
C20 H20 0.9500 . ?
C21 H21 0.9500 . ?
C23 C24 1.413(10) . ?
C24 C25 1.362(11) . ?
C24 H24 0.9500 . ?
C25 C26 1.416(10) . ?
C25 H25 0.9500 . ?
C26 H26 0.9500 . ?
N6 C27 1.29(3) . ?
C27 H27A 0.9600 . ?
C27 H27B 0.9600 . ?
C27 H27C 0.9599 . ?
N7 C28 1.29(3) . ?
C28 H28A 0.9600 . ?
C28 H28B 0.9600 . ?
C28 H28C 0.9601 . ?
N8 C29 1.29(3) . ?
C29 H29A 0.9600 . ?
C29 H29B 0.9600 . ?
C29 H29C 0.9599 . ?
N9 C30 1.30(3) . ?
C30 H30A 0.9600 . ?
C30 H30B 0.9598 . ?
C30 H30C 0.9599 . ?

loop_
_geom_hbond_atom_site_label_D
_geom_hbond_atom_site_label_H
_geom_hbond_atom_site_label_A
_geom_hbond_distance_DH
_geom_hbond_distance_HA
_geom_hbond_distance_DA
_geom_hbond_angle_DHA
_geom_hbond_site_symmetry_A
_geom_hbond_publ_flag
N2 H2 O1 0.88 2.27 2.960(8) 135.7 6 yes
N5 H5 N3 0.88 2.27 2.705(8) 110.2 . yes
C2 H2A I1 0.95 3.01 3.744(7) 134.7 . yes
C7 H7 I2 0.95 3.07 3.960(7) 156.9 . yes
C9 H9 O1 0.95 2.41 2.914(9) 112.7 . yes
C26 H26 O2 0.95 2.29 2.886(9) 119.9 . yes
C28^b H28B^b N7^b 0.96 2.44 2.96(4) 113.8 6_566 yes
C28^b H28C^b I1 0.96 2.32 3.24(4) 160.4 5_666 yes
C29^c H29A^c I2 0.96 3.30 3.84(4) 117.1 1_565 yes
C29^c H29A^c N8^c 0.96 1.97 2.60(6) 120.9 2_655 yes
C29^c H29B^c N8^c 0.96 2.28 3.17(5) 153.0 6_565 yes

loop_
_geom_torsion_atom_site_label_1
_geom_torsion_atom_site_label_2
_geom_torsion_atom_site_label_3
_geom_torsion_atom_site_label_4
_geom_torsion
_geom_torsion_site_symmetry_1
_geom_torsion_site_symmetry_2
_geom_torsion_site_symmetry_3
_geom_torsion_site_symmetry_4
_geom_torsion_publ_flag
C6 N1 C2 C3 -0.3(13) . . . . ?
Cu1 N1 C2 C3 176.6(7) . . . . ?
N1 C2 C3 C4 1.7(13) . . . . ?
C2 C3 C4 C5 1.1(12) . . . . ?
C3 C4 C5 C6 -4.9(11) . . . . ?
C3 C4 C5 C10 177.0(7) . . . . ?
C2 N1 C6 C5 -3.8(11) . . . . ?
Cu1 N1 C6 C5 179.7(5) . . . . ?
C2 N1 C6 C7 178.8(7) . . . . ?
Cu1 N1 C6 C7 2.2(10) . . . . ?
C4 C5 C6 N1 6.4(10) . . . . ?
C10 C5 C6 N1 -175.5(7) . . . . ?
C4 C5 C6 C7 -176.2(7) . . . . ?
C10 C5 C6 C7 2.0(10) . . . . ?
N1 C6 C7 C8 177.5(7) . . . . ?
C5 C6 C7 C8 0.0(11) . . . . ?
C6 C7 C8 C9 -2.5(12) . . . . ?
C7 C8 C9 C10 3.1(13) . . . . ?
C8 C9 C10 N2 -178.9(7) . . . . ?
C8 C9 C10 C5 -1.1(12) . . . . ?
C11 N2 C10 C9 -28.9(12) . . . . ?
C11 N2 C10 C5 153.2(7) . . . . ?
C6 C5 C10 C9 -1.4(10) . . . . ?
C4 C5 C10 C9 176.7(7) . . . . ?
C6 C5 C10 N2 176.5(6) . . . . ?
C4 C5 C10 N2 -5.4(10) . . . . ?
C10 N2 C11 O1 -6.2(12) . . . . ?
C10 N2 C11 C12 173.5(6) . . . . ?
C13 N3 C12 C1 -1.6(10) . . . . ?
C13 N3 C12 C11 179.1(6) . . . . ?
C15 C1 C12 N3 0.6(11) . . . . ?
C15 C1 C12 C11 179.9(7) . . . . ?
O1 C11 C12 N3 -160.1(6) . . . . ?
N2 C11 C12 N3 20.1(9) . . . . ?
O1 C11 C12 C1 20.5(10) . . . . ?
N2 C11 C12 C1 -159.2(7) . . . . ?
C12 N3 C13 C14 -0.3(9) . . . . ?
C12 N3 C13 C16 176.1(6) . . . . ?
N3 C13 C14 C15 3.0(11) . . . . ?
C16 C13 C14 C15 -173.4(7) . . . . ?
C13 C14 C15 C1 -3.9(11) . . . . ?
C12 C1 C15 C14 2.2(11) . . . . ?
C17 N5 C16 O2 -8.7(12) . . . . ?
C17 N5 C16 C13 170.1(6) . . . . ?
N3 C13 C16 O2 -174.1(7) . . . . ?
C14 C13 C16 O2 2.5(10) . . . . ?
N3 C13 C16 N5 7.0(9) . . . . ?
C14 C13 C16 N5 -176.5(6) . . . . ?
C16 N5 C17 C26 -19.6(11) . . . . ?
C16 N5 C17 C18 162.3(7) . . . . ?
C26 C17 C18 C19 174.8(7) . . . . ?
N5 C17 C18 C19 -7.1(10) . . . . ?
C26 C17 C18 C23 -4.7(10) . . . . ?
N5 C17 C18 C23 173.4(6) . . . . ?
C17 C18 C19 C20 177.2(7) . . . . ?
C23 C18 C19 C20 -3.3(10) . . . . ?
C18 C19 C20 C21 0.8(11) . . . . ?
C23 N4 C21 C20 -1.8(12) . . . . ?
C19 C20 C21 N4 1.9(13) . . . . ?
C21 N4 C23 C24 178.6(7) . . . . ?
C21 N4 C23 C18 -0.9(10) . . . . ?
C19 C18 C23 N4 3.4(10) . . . . ?
C17 C18 C23 N4 -177.0(6) . . . . ?
C19 C18 C23 C24 -176.1(6) . . . . ?
C17 C18 C23 C24 3.5(10) . . . . ?
N4 C23 C24 C25 179.6(7) . . . . ?
C18 C23 C24 C25 -0.8(11) . . . . ?
C23 C24 C25 C26 -0.7(12) . . . . ?
N5 C17 C26 C25 -174.8(7) . . . . ?
C18 C17 C26 C25 3.3(11) . . . . ?
C24 C25 C26 C17 -0.4(12) . . . . ?
